data_4107771
loop_
_publ_author_name
'Banglin Chen'
'Xuebo Zhao'
'Apipong Putkham'
'Kunlun Hong'
'Emil B. Lobkovsky'
'Eric J. Hurtado'
'Ashleigh J. Fletcher'
'K. Mark Thomas'

_publ_section_title
;
 Surface Interactions and Quantum Kinetic Molecular Sieving for H2 and D2
 Adsorption on a Mixed Metal-Organic Framework Material
;
_journal_name_full 'Journal of the American Chemical Society'
_journal_page_first 6411
_journal_page_last 6423
_journal_paper_doi 10.1021/ja710144k
_journal_volume 130
_journal_year 2008
_chemical_formula_moiety 'C40 H26 Cu N4 O14 Zn3'
_chemical_formula_sum 'C40 H26 Cu N4 O14 Zn3'
_chemical_formula_weight 1046.30
_chemical_name_systematic
; 
 ? 
;
_space_group_IT_number 14
_symmetry_cell_setting monoclinic
_symmetry_space_group_name_Hall '-P 2ybc'
_symmetry_space_group_name_H-M 'P 1 21/c 1'
_atom_sites_solution_hydrogens mixed
_atom_sites_solution_primary direct
_atom_sites_solution_secondary difmap
_audit_creation_method SHELXL-97
_cell_angle_alpha 90.00
_cell_angle_beta 98.645(3)
_cell_angle_gamma 90.00
_cell_formula_units_Z 4
_cell_length_a 41.254(4)
_cell_length_b 9.4592(9)
_cell_length_c 18.4138(16)
_cell_measurement_reflns_used 4023
_cell_measurement_temperature 173(2)
_cell_measurement_theta_max 21.06
_cell_measurement_theta_min 2.44
_cell_volume 7104.0(11)
_computing_cell_refinement 'Bruker SAINT+'
_computing_data_collection 'Bruker APEX2'
_computing_data_reduction 'Bruker SAINT+'
_computing_molecular_graphics 'Bruker SHELXTL'
_computing_publication_material 'Bruker SHELXTL'
_computing_structure_refinement 'SHELXL-97 (Sheldrick, 1997)'
_computing_structure_solution 'SHELXS-97 (Sheldrick, 1990)'
_diffrn_ambient_temperature 173(2)
_diffrn_measured_fraction_theta_full 0.948
_diffrn_measured_fraction_theta_max 0.948
_diffrn_measurement_device_type 'Bruker X8 APEX II diffractometer'
_diffrn_measurement_method 'phi and omega scans'
_diffrn_radiation_monochromator graphite
_diffrn_radiation_source 'fine-focus sealed tube'
_diffrn_radiation_type MoK\a
_diffrn_radiation_wavelength 0.71073
_diffrn_reflns_av_R_equivalents 0.0588
_diffrn_reflns_av_sigmaI/netI 0.0861
_diffrn_reflns_limit_h_max 46
_diffrn_reflns_limit_h_min -46
_diffrn_reflns_limit_k_max 10
_diffrn_reflns_limit_k_min -10
_diffrn_reflns_limit_l_max 19
_diffrn_reflns_limit_l_min -20
_diffrn_reflns_number 46667
_diffrn_reflns_theta_full 23.49
_diffrn_reflns_theta_max 23.49
_diffrn_reflns_theta_min 1.50
_exptl_absorpt_coefficient_mu 1.338
_exptl_absorpt_correction_T_max 0.9610
_exptl_absorpt_correction_T_min 0.6896
_exptl_absorpt_correction_type multi-scan
_exptl_absorpt_process_details SADABS
_exptl_crystal_colour green
_exptl_crystal_density_diffrn 0.978
_exptl_crystal_description plate
_exptl_crystal_F_000 2100
_exptl_crystal_size_max 0.30
_exptl_crystal_size_mid 0.15
_exptl_crystal_size_min 0.03
_platon_squeeze_details ' ?'
_refine_diff_density_max 1.459
_refine_diff_density_min -0.683
_refine_diff_density_rms 0.078
_refine_ls_extinction_method none
_refine_ls_goodness_of_fit_ref 0.881
_refine_ls_hydrogen_treatment mixed
_refine_ls_matrix_type full
_refine_ls_number_parameters 618
_refine_ls_number_reflns 9959
_refine_ls_number_restraints 51
_refine_ls_restrained_S_all 0.881
_refine_ls_R_factor_all 0.0887
_refine_ls_R_factor_gt 0.0456
_refine_ls_shift/su_max 0.607
_refine_ls_shift/su_mean 0.029
_refine_ls_structure_factor_coef Fsqd
_refine_ls_weighting_details 'calc w=1/[\s^2^(Fo^2^)+(0.0747P)^2^+0.0000P] where P=(Fo^2^+2Fc^2^)/3'
_refine_ls_weighting_scheme calc
_refine_ls_wR_factor_gt 0.1225
_refine_ls_wR_factor_ref 0.1324
_reflns_number_gt 4937
_reflns_number_total 9959
_reflns_threshold_expression >2sigma(I)
_cod_data_source_file ja710144k-file003.cif
_cod_data_source_block MMOF1
_cod_original_cell_volume 7103.9(11)
_cod_database_code 4107771

loop_
_symmetry_equiv_pos_as_xyz
'x, y, z'
'-x, y+1/2, -z+1/2'
'-x, -y, -z'
'x, -y-1/2, z-1/2'

loop_
_atom_site_label
_atom_site_type_symbol
_atom_site_fract_x
_atom_site_fract_y
_atom_site_fract_z
_atom_site_U_iso_or_equiv
_atom_site_adp_type
_atom_site_occupancy
_atom_site_symmetry_multiplicity
_atom_site_calc_flag
_atom_site_refinement_flags
_atom_site_disorder_assembly
_atom_site_disorder_group
Zn1 Zn 0.5000 0.5000 0.5000 0.02267(16) Uani 1 2 d S . .
Zn2 Zn 0.420187(9) 0.54361(4) 0.47050(2) 0.02402(12) Uani 1 1 d . . .
Zn3 Zn 0.079746(9) 0.95731(4) 0.53075(2) 0.02438(12) Uani 1 1 d . . .
Zn4 Zn 0.0000 1.0000 0.5000 0.02262(17) Uani 1 2 d S . .
Cu1 Cu 0.250076(12) 0.80855(7) 0.46796(3) 0.06954(19) Uani 1 1 d . . .
O1 O 0.42568(5) 0.3914(2) 0.54580(12) 0.0317(7) Uani 1 1 d . . .
O2 O 0.48047(5) 0.3635(2) 0.56230(12) 0.0316(7) Uani 1 1 d . . .
O3 O 0.47315(5) 0.0691(2) 0.90122(12) 0.0355(7) Uani 1 1 d . . .
O4 O 0.41900(5) 0.0444(2) 0.87513(11) 0.0297(7) Uani 1 1 d . . .
O5 O 0.46083(5) 0.6528(2) 0.50963(12) 0.0271(7) Uani 1 1 d . . .
O6 O 0.43051(5) 0.7755(2) 0.42334(13) 0.0432(8) Uani 1 1 d . . .
O7 O 0.07665(5) 1.0583(2) 0.62008(12) 0.0333(7) Uani 1 1 d . . .
O8 O 0.02123(5) 1.0569(2) 0.60403(12) 0.0342(7) Uani 1 1 d . . .
O9 O 0.02461(5) 1.3576(2) 0.94771(12) 0.0288(7) Uani 1 1 d . . .
O10 O 0.07715(5) 1.4080(3) 0.94882(12) 0.0392(8) Uani 1 1 d . . .
O11 O 0.03946(5) 0.8461(2) 0.49490(12) 0.0301(7) Uani 1 1 d . . .
O12 O 0.06687(6) 0.7248(2) 0.58455(13) 0.0471(8) Uani 1 1 d . . .
O13 O 0.28250(6) 0.6992(3) 0.52931(16) 0.0867(11) Uani 1 1 d . A .
O14 O 0.22148(5) 0.7702(3) 0.53688(14) 0.0595(9) Uani 1 1 d . A .
N1 N 0.37588(6) 0.6030(3) 0.48858(15) 0.0347(9) Uani 1 1 d . A .
N2 N 0.12544(6) 0.8902(3) 0.53010(15) 0.0329(9) Uani 1 1 d . A .
N3 N 0.27484(18) 0.8223(9) 0.3827(5) 0.043(3) Uani 0.375(3) 1 d P A 1
N3' N 0.28133(12) 0.8983(6) 0.4133(3) 0.0433(17) Uani 0.625(3) 1 d P A 2
N4 N 0.21814(7) 0.9140(4) 0.40411(16) 0.0593(11) Uani 1 1 d . A .
C1 C 0.45199(8) 0.3473(3) 0.58038(18) 0.0262(10) Uani 1 1 d . . .
C2 C 0.45061(8) 0.2677(4) 0.65078(18) 0.0288(11) Uani 1 1 d . . .
C3 C 0.42050(8) 0.2368(4) 0.67046(18) 0.0345(11) Uani 1 1 d . . .
H3A H 0.4009 0.2572 0.6380 0.041 Uiso 1 1 calc R . .
C4 C 0.41914(8) 0.1755(4) 0.73800(19) 0.0356(11) Uani 1 1 d . . .
H4A H 0.3984 0.1568 0.7524 0.043 Uiso 1 1 calc R . .
C5 C 0.44732(8) 0.1410(4) 0.78515(18) 0.0291(11) Uani 1 1 d . . .
C6 C 0.47703(8) 0.1709(4) 0.7615(2) 0.0417(12) Uani 1 1 d . . .
H6A H 0.4968 0.1484 0.7928 0.050 Uiso 1 1 calc R . .
C7 C 0.47875(8) 0.2317(4) 0.69456(18) 0.0344(11) Uani 1 1 d . . .
H7A H 0.4994 0.2483 0.6792 0.041 Uiso 1 1 calc R . .
C8 C 0.44704(8) 0.0783(4) 0.86016(18) 0.0283(10) Uani 1 1 d . . .
C9 C 0.45499(8) 0.7655(4) 0.47065(19) 0.0292(11) Uani 1 1 d . . .
C10 C 0.47824(8) 0.8862(4) 0.48549(19) 0.0300(11) Uani 1 1 d . . .
C11 C 0.50211(8) 0.8900(4) 0.54868(19) 0.0344(11) Uani 1 1 d . . .
H11 H 0.5028(5) 0.806(3) 0.5834(13) 0.007(7) Uiso 1 1 d . . .
C12 C 0.47704(8) 0.9981(4) 0.4386(2) 0.0360(12) Uani 1 1 d . . .
H12 H 0.4600(7) 0.999(3) 0.4018(17) 0.039(10) Uiso 1 1 d . . .
C13 C 0.04903(8) 1.0819(4) 0.64091(19) 0.0290(11) Uani 1 1 d . . .
C14 C 0.04910(7) 1.1438(3) 0.71606(18) 0.0279(11) Uani 1 1 d . . .
C15 C 0.07910(9) 1.1804(4) 0.7564(2) 0.0522(14) Uani 1 1 d . . .
H15A H 0.0990 1.1637 0.7378 0.063 Uiso 1 1 calc R . .
C16 C 0.07913(9) 1.2422(4) 0.8247(2) 0.0518(14) Uani 1 1 d . . .
H16A H 0.0995 1.2646 0.8538 0.062 Uiso 1 1 calc R . .
C17 C 0.05057(8) 1.2718(4) 0.85151(19) 0.0305(11) Uani 1 1 d . . .
C18 C 0.02095(8) 1.2324(4) 0.80946(19) 0.0375(12) Uani 1 1 d . . .
H18A H 0.0009 1.2498 0.8273 0.045 Uiso 1 1 calc R . .
C19 C 0.02075(8) 1.1683(4) 0.74228(18) 0.0369(12) Uani 1 1 d . . .
H19A H 0.0005 1.1410 0.7141 0.044 Uiso 1 1 calc R . .
C20 C 0.05066(8) 1.3523(4) 0.92098(19) 0.0277(11) Uani 1 1 d . . .
C21 C 0.04334(8) 0.7328(4) 0.5347(2) 0.0347(12) Uani 1 1 d . . .
C22 C 0.02039(7) 0.6112(4) 0.51697(19) 0.0298(11) Uani 1 1 d . . .
C23 C -0.00072(8) 0.6158(4) 0.45091(19) 0.0354(11) Uani 1 1 d . . .
C24 C 0.02165(8) 0.5004(4) 0.5663(2) 0.0332(11) Uani 1 1 d . . .
C25 C 0.36225(8) 0.5500(4) 0.5437(2) 0.0446(12) Uani 1 1 d . . .
H25A H 0.3749 0.4856 0.5759 0.053 Uiso 1 1 calc R . .
C26 C 0.33214(9) 0.5801(5) 0.5572(2) 0.0547(14) Uani 1 1 d . A .
C27 C 0.31129(9) 0.6691(5) 0.5130(2) 0.0580(14) Uani 1 1 d . . .
C28 C 0.32587(9) 0.7324(4) 0.4541(2) 0.0573(14) Uani 1 1 d . A .
C29 C 0.35730(9) 0.6919(5) 0.4440(2) 0.0485(13) Uani 1 1 d . . .
H29 H 0.3701(8) 0.738(4) 0.4170(19) 0.070(13) Uiso 1 1 d . . .
C30 C 0.31885(10) 0.5116(5) 0.6250(2) 0.0756(17) Uani 1 1 d . . .
H30A H 0.3357 0.4501 0.6516 0.113 Uiso 1 1 calc R A .
H30B H 0.2992 0.4558 0.6077 0.113 Uiso 1 1 calc R . .
H30C H 0.3134 0.5864 0.6580 0.113 Uiso 1 1 calc R . .
C31 C 0.3095(3) 0.8554(12) 0.4071(6) 0.046(3) Uiso 0.375(3) 1 d PU A 1
H31A H 0.3202 0.9396 0.3958 0.055 Uiso 0.375(3) 1 calc PR A 1
C32 C 0.2599(3) 0.9093(16) 0.3284(7) 0.106(4) Uani 0.375(3) 1 d PU A 1
H32A H 0.2728 0.9968 0.3254 0.127 Uiso 0.375(3) 1 calc PR A 1
H32B H 0.2572 0.8611 0.2801 0.127 Uiso 0.375(3) 1 calc PR A 1
C33 C 0.2320(3) 0.9371(15) 0.3475(7) 0.087(4) Uani 0.375(3) 1 d PU A 1
H33C H 0.2162 0.8970 0.3069 0.104 Uiso 0.375(3) 1 calc PR A 1
H33D H 0.2301 1.0409 0.3412 0.104 Uiso 0.375(3) 1 calc PR A 1
C31' C 0.30813(19) 0.8194(10) 0.3969(5) 0.093(3) Uani 0.625(3) 1 d PU A 2
H31B H 0.3145 0.8231 0.3495 0.112 Uiso 0.625(3) 1 calc PR A 2
C32' C 0.26592(15) 1.0000(7) 0.3617(4) 0.053(2) Uani 0.625(3) 1 d PU A 2
H32C H 0.2696 1.0949 0.3840 0.063 Uiso 0.625(3) 1 calc PR A 2
H32D H 0.2773 0.9978 0.3180 0.063 Uiso 0.625(3) 1 calc PR A 2
C33' C 0.23199(17) 0.9840(8) 0.3375(4) 0.046(2) Uani 0.625(3) 1 d PU A 2
H33A H 0.2280 0.9225 0.2936 0.056 Uiso 0.625(3) 1 calc PR A 2
H33B H 0.2215 1.0769 0.3253 0.056 Uiso 0.625(3) 1 calc PR A 2
C34 C 0.18890(9) 0.9410(5) 0.4113(2) 0.0682(16) Uani 1 1 d U . .
H34 H 0.1746(7) 0.986(3) 0.3721(17) 0.043(10) Uiso 1 1 d . . .
C35 C 0.17491(9) 0.8909(5) 0.4746(2) 0.0565(14) Uani 1 1 d U A .
C36 C 0.14129(9) 0.9249(4) 0.4764(2) 0.0487(13) Uani 1 1 d . . .
H36 H 0.1306(7) 0.971(3) 0.4285(16) 0.037(10) Uiso 1 1 d . . .
C37 C 0.14140(8) 0.8180(4) 0.5877(2) 0.0392(12) Uani 1 1 d . . .
H37 H 0.1331(6) 0.786(3) 0.6346(14) 0.017(8) Uiso 1 1 d . . .
C38 C 0.17340(9) 0.7792(4) 0.5912(2) 0.0439(12) Uani 1 1 d . A .
C39 C 0.19177(9) 0.8112(4) 0.5331(2) 0.0486(13) Uani 1 1 d . . .
C40 C 0.19135(9) 0.6951(5) 0.6556(2) 0.0699(16) Uani 1 1 d . . .
H40A H 0.1767 0.6798 0.6921 0.105 Uiso 1 1 calc R A .
H40B H 0.2107 0.7478 0.6780 0.105 Uiso 1 1 calc R . .
H40C H 0.1981 0.6036 0.6379 0.105 Uiso 1 1 calc R . .

loop_
_atom_site_aniso_label
_atom_site_aniso_U_11
_atom_site_aniso_U_22
_atom_site_aniso_U_33
_atom_site_aniso_U_23
_atom_site_aniso_U_13
_atom_site_aniso_U_12
Zn1 0.0192(3) 0.0288(4) 0.0207(3) 0.0011(3) 0.0053(2) -0.0014(3)
Zn2 0.0206(2) 0.0293(3) 0.0230(2) 0.00008(19) 0.00604(17) 0.00112(19)
Zn3 0.0208(2) 0.0312(3) 0.0219(2) -0.00055(19) 0.00567(17) 0.0010(2)
Zn4 0.0226(3) 0.0260(4) 0.0197(3) 0.0006(3) 0.0046(2) 0.0005(3)
Cu1 0.0359(3) 0.1007(4) 0.0754(4) 0.0405(4) 0.0195(3) 0.0190(3)
O1 0.0229(13) 0.0403(15) 0.0306(15) 0.0121(12) 0.0002(11) 0.0021(12)
O2 0.0253(13) 0.0367(16) 0.0348(15) 0.0048(12) 0.0111(11) 0.0023(12)
O3 0.0268(13) 0.0476(16) 0.0298(15) 0.0088(13) -0.0036(11) 0.0002(13)
O4 0.0253(13) 0.0408(16) 0.0236(14) 0.0079(11) 0.0052(10) -0.0019(12)
O5 0.0218(12) 0.0281(15) 0.0322(15) 0.0049(11) 0.0066(10) -0.0004(11)
O6 0.0266(14) 0.0395(16) 0.0598(18) -0.0009(14) -0.0050(12) -0.0070(12)
O7 0.0278(13) 0.0355(16) 0.0373(16) -0.0107(12) 0.0072(11) -0.0021(12)
O8 0.0367(14) 0.0381(16) 0.0291(15) -0.0051(12) 0.0090(11) 0.0020(12)
O9 0.0236(13) 0.0332(15) 0.0311(15) -0.0055(11) 0.0093(11) -0.0009(11)
O10 0.0309(14) 0.0525(17) 0.0354(16) -0.0166(13) 0.0091(11) 0.0044(13)
O11 0.0260(13) 0.0284(15) 0.0362(15) -0.0083(12) 0.0060(11) -0.0008(11)
O12 0.0458(16) 0.0377(17) 0.0533(19) 0.0088(14) -0.0075(13) -0.0016(13)
O13 0.0450(17) 0.141(3) 0.082(2) 0.056(2) 0.0353(15) 0.0349(19)
O14 0.0266(15) 0.104(2) 0.0493(18) 0.0154(17) 0.0105(12) 0.0219(15)
N1 0.0267(16) 0.0402(19) 0.039(2) 0.0136(16) 0.0107(14) 0.0019(15)
N2 0.0261(16) 0.055(2) 0.0185(17) 0.0074(15) 0.0063(13) 0.0078(16)
N3 0.027(5) 0.056(6) 0.049(6) 0.031(5) 0.013(4) 0.018(4)
N3' 0.038(3) 0.054(4) 0.040(4) 0.018(3) 0.011(3) 0.011(3)
N4 0.042(2) 0.112(3) 0.027(2) 0.022(2) 0.0159(15) 0.011(2)
C1 0.038(2) 0.026(2) 0.015(2) -0.0042(16) 0.0089(17) -0.0045(19)
C2 0.027(2) 0.035(2) 0.025(2) 0.0041(17) 0.0030(16) 0.0022(18)
C3 0.025(2) 0.053(3) 0.025(2) 0.0160(19) 0.0024(16) -0.0043(19)
C4 0.023(2) 0.047(3) 0.039(2) 0.004(2) 0.0101(17) -0.0055(19)
C5 0.0220(19) 0.042(2) 0.024(2) -0.0044(18) 0.0041(16) -0.0007(18)
C6 0.031(2) 0.046(3) 0.046(3) 0.010(2) -0.0017(19) 0.010(2)
C7 0.024(2) 0.050(3) 0.029(2) 0.0127(19) 0.0035(16) 0.0056(19)
C8 0.039(2) 0.032(2) 0.015(2) -0.0005(17) 0.0058(17) 0.0079(19)
C9 0.025(2) 0.021(2) 0.045(2) -0.0092(18) 0.0152(17) -0.0089(17)
C10 0.032(2) 0.026(2) 0.032(2) 0.0130(17) 0.0008(17) 0.0122(18)
C11 0.036(2) 0.036(2) 0.032(2) 0.0134(19) 0.0072(18) 0.0018(19)
C12 0.025(2) 0.040(3) 0.038(3) -0.003(2) -0.0131(18) -0.0041(19)
C13 0.032(2) 0.022(2) 0.033(2) -0.0053(18) 0.0043(18) 0.0015(19)
C14 0.0204(19) 0.035(2) 0.028(2) -0.0115(17) 0.0040(16) 0.0062(17)
C15 0.036(2) 0.087(3) 0.033(3) -0.025(2) 0.0067(19) 0.011(2)
C16 0.030(2) 0.074(3) 0.049(3) -0.025(2) -0.0024(19) 0.007(2)
C17 0.021(2) 0.035(2) 0.034(2) -0.0040(19) 0.0001(17) 0.0059(18)
C18 0.028(2) 0.045(3) 0.040(3) -0.004(2) 0.0085(18) 0.0060(19)
C19 0.031(2) 0.057(3) 0.022(2) -0.012(2) 0.0031(17) 0.005(2)
C20 0.022(2) 0.032(2) 0.028(2) -0.0035(18) 0.0015(17) 0.0053(18)
C21 0.037(2) 0.034(3) 0.034(2) 0.003(2) 0.0087(18) 0.011(2)
C22 0.0164(19) 0.029(2) 0.046(2) -0.0171(19) 0.0115(17) -0.0101(18)
C23 0.033(2) 0.032(2) 0.041(3) -0.0191(19) 0.0064(18) 0.0021(19)
C24 0.042(2) 0.015(2) 0.045(3) 0.0047(18) 0.0158(19) 0.0099(18)
C25 0.040(2) 0.051(3) 0.046(3) 0.011(2) 0.0199(19) 0.008(2)
C26 0.038(2) 0.079(3) 0.054(3) 0.008(2) 0.029(2) 0.004(2)
C27 0.041(2) 0.077(3) 0.058(3) 0.026(3) 0.013(2) 0.018(2)
C28 0.028(2) 0.078(3) 0.069(3) 0.032(3) 0.017(2) 0.017(2)
C29 0.033(2) 0.065(3) 0.050(3) 0.019(2) 0.014(2) 0.011(2)
C30 0.050(3) 0.111(4) 0.069(3) 0.036(3) 0.020(2) 0.021(3)
C32 0.080(6) 0.163(10) 0.083(9) 0.067(8) 0.040(6) 0.069(8)
C33 0.052(6) 0.125(9) 0.078(9) 0.068(7) -0.010(6) 0.048(7)
C31' 0.054(4) 0.143(8) 0.097(6) 0.075(5) 0.055(4) 0.056(5)
C32' 0.046(4) 0.071(5) 0.042(5) 0.008(4) 0.012(3) 0.008(4)
C33' 0.051(4) 0.054(5) 0.041(4) 0.031(3) 0.027(3) 0.032(3)
C34 0.032(2) 0.132(4) 0.042(3) 0.027(3) 0.009(2) 0.029(3)
C35 0.030(2) 0.090(3) 0.051(3) 0.015(2) 0.014(2) 0.020(2)
C36 0.033(2) 0.068(3) 0.043(3) 0.003(2) -0.002(2) 0.018(2)
C37 0.032(2) 0.057(3) 0.028(2) 0.001(2) 0.0034(18) 0.006(2)
C38 0.038(2) 0.061(3) 0.033(2) 0.007(2) 0.0046(19) 0.012(2)
C39 0.032(2) 0.072(3) 0.045(3) 0.007(2) 0.013(2) 0.013(2)
C40 0.053(3) 0.100(4) 0.057(3) 0.016(3) 0.009(2) 0.006(3)

loop_
_atom_type_symbol
_atom_type_description
_atom_type_scat_dispersion_real
_atom_type_scat_dispersion_imag
_atom_type_scat_source
C C 0.0033 0.0016 'International Tables Vol C Tables 4.2.6.8 and 6.1.1.4'
H H 0.0000 0.0000 'International Tables Vol C Tables 4.2.6.8 and 6.1.1.4'
N N 0.0061 0.0033 'International Tables Vol C Tables 4.2.6.8 and 6.1.1.4'
O O 0.0106 0.0060 'International Tables Vol C Tables 4.2.6.8 and 6.1.1.4'
Cu Cu 0.3201 1.2651 'International Tables Vol C Tables 4.2.6.8 and 6.1.1.4'
Zn Zn 0.2839 1.4301 'International Tables Vol C Tables 4.2.6.8 and 6.1.1.4'

loop_
_geom_angle_atom_site_label_1
_geom_angle_atom_site_label_2
_geom_angle_atom_site_label_3
_geom_angle
_geom_angle_site_symmetry_1
_geom_angle_site_symmetry_3
O2 Zn1 O2 180.0 . 3_666
O2 Zn1 O3 95.28(9) . 4_565
O2 Zn1 O3 84.72(9) 3_666 4_565
O2 Zn1 O3 84.72(9) . 2_656
O2 Zn1 O3 95.28(9) 3_666 2_656
O3 Zn1 O3 179.997(1) 4_565 2_656
O2 Zn1 O5 89.20(8) . 3_666
O2 Zn1 O5 90.80(8) 3_666 3_666
O3 Zn1 O5 91.39(8) 4_565 3_666
O3 Zn1 O5 88.61(8) 2_656 3_666
O2 Zn1 O5 90.80(8) . .
O2 Zn1 O5 89.20(8) 3_666 .
O3 Zn1 O5 88.61(8) 4_565 .
O3 Zn1 O5 91.39(8) 2_656 .
O5 Zn1 O5 179.997(1) 3_666 .
O4 Zn2 N1 112.01(10) 4_565 .
O4 Zn2 O1 107.80(9) 4_565 .
N1 Zn2 O1 95.69(10) . .
O4 Zn2 O5 116.88(9) 4_565 .
N1 Zn2 O5 122.26(10) . .
O1 Zn2 O5 96.93(8) . .
O4 Zn2 O6 92.64(9) 4_565 .
N1 Zn2 O6 91.14(10) . .
O1 Zn2 O6 154.00(8) . .
O5 Zn2 O6 58.69(8) . .
O4 Zn2 C9 107.05(10) 4_565 .
N1 Zn2 C9 107.45(11) . .
O1 Zn2 C9 126.29(10) . .
O5 Zn2 C9 30.05(9) . .
O6 Zn2 C9 28.66(9) . .
O7 Zn3 O10 109.37(10) . 4_585
O7 Zn3 N2 110.38(10) . .
O10 Zn3 N2 98.31(10) 4_585 .
O7 Zn3 O11 112.70(9) . .
O10 Zn3 O11 98.13(9) 4_585 .
N2 Zn3 O11 124.94(10) . .
O9 Zn4 O9 180.00(9) 4_585 2_546
O9 Zn4 O8 84.53(9) 4_585 3_576
O9 Zn4 O8 95.47(9) 2_546 3_576
O9 Zn4 O8 95.47(9) 4_585 .
O9 Zn4 O8 84.53(9) 2_546 .
O8 Zn4 O8 180.00(6) 3_576 .
O9 Zn4 O11 89.58(8) 4_585 .
O9 Zn4 O11 90.42(8) 2_546 .
O8 Zn4 O11 90.07(8) 3_576 .
O8 Zn4 O11 89.93(8) . .
O9 Zn4 O11 90.42(8) 4_585 3_576
O9 Zn4 O11 89.58(8) 2_546 3_576
O8 Zn4 O11 89.92(8) 3_576 3_576
O8 Zn4 O11 90.08(8) . 3_576
O11 Zn4 O11 179.997(1) . 3_576
O14 Cu1 N4 94.08(12) . .
O14 Cu1 O13 87.22(11) . .
N4 Cu1 O13 178.08(14) . .
O14 Cu1 N3' 163.42(19) . .
N4 Cu1 N3' 84.44(17) . .
O13 Cu1 N3' 94.72(17) . .
O14 Cu1 N3 168.8(3) . .
N4 Cu1 N3 82.5(2) . .
O13 Cu1 N3 96.0(2) . .
N3' Cu1 N3 27.1(3) . .
C1 O1 Zn2 126.8(2) . .
C1 O2 Zn1 134.5(2) . .
C8 O3 Zn1 149.8(2) . 2_646
C8 O4 Zn2 113.93(19) . 4_566
C9 O5 Zn2 98.61(18) . .
C9 O5 Zn1 125.3(2) . .
Zn2 O5 Zn1 102.57(9) . .
C9 O6 Zn2 81.2(2) . .
C13 O7 Zn3 121.4(2) . .
C13 O8 Zn4 140.8(2) . .
C20 O9 Zn4 137.7(2) . 2_556
C20 O10 Zn3 122.0(2) . 4_586
C21 O11 Zn3 102.9(2) . .
C21 O11 Zn4 123.6(2) . .
Zn3 O11 Zn4 102.86(9) . .
C27 O13 Cu1 124.2(3) . .
C39 O14 Cu1 126.5(2) . .
C25 N1 C29 116.0(3) . .
C25 N1 Zn2 121.7(2) . .
C29 N1 Zn2 122.2(3) . .
C36 N2 C37 118.8(3) . .
C36 N2 Zn3 120.4(2) . .
C37 N2 Zn3 120.6(2) . .
C32 N3 C31 114.0(9) . .
C32 N3 Cu1 112.7(7) . .
C31 N3 Cu1 111.2(7) . .
C31' N3' C32' 120.0(6) . .
C31' N3' Cu1 118.9(5) . .
C32' N3' Cu1 112.0(4) . .
C34 N4 C33 127.0(6) . .
C34 N4 C33' 117.5(4) . .
C33 N4 C33' 15.3(8) . .
C34 N4 Cu1 128.6(3) . .
C33 N4 Cu1 103.9(6) . .
C33' N4 Cu1 113.7(3) . .
O1 C1 O2 126.3(3) . .
O1 C1 C2 117.7(3) . .
O2 C1 C2 116.1(3) . .
C7 C2 C3 121.1(3) . .
C7 C2 C1 119.9(3) . .
C3 C2 C1 119.0(3) . .
C2 C3 C4 119.1(3) . .
C3 C4 C5 121.4(3) . .
C4 C5 C6 117.0(3) . .
C4 C5 C8 123.2(3) . .
C6 C5 C8 119.8(3) . .
C7 C6 C5 122.3(3) . .
C2 C7 C6 119.0(3) . .
O3 C8 O4 126.5(3) . .
O3 C8 C5 117.9(3) . .
O4 C8 C5 115.6(3) . .
O6 C9 O5 121.4(3) . .
O6 C9 C10 120.4(3) . .
O5 C9 C10 118.1(3) . .
O6 C9 Zn2 70.15(18) . .
O5 C9 Zn2 51.34(14) . .
C10 C9 Zn2 168.7(2) . .
C12 C10 C11 117.3(3) . .
C12 C10 C9 121.2(3) . .
C11 C10 C9 121.5(3) . .
C12 C11 C10 120.5(3) 3_676 .
C11 C12 C10 122.2(3) 3_676 .
O8 C13 O7 125.8(3) . .
O8 C13 C14 116.3(3) . .
O7 C13 C14 117.9(3) . .
C19 C14 C15 121.1(3) . .
C19 C14 C13 121.0(3) . .
C15 C14 C13 117.9(3) . .
C16 C15 C14 118.0(3) . .
C17 C16 C15 121.9(3) . .
C16 C17 C18 118.2(3) . .
C16 C17 C20 121.5(3) . .
C18 C17 C20 120.2(3) . .
C19 C18 C17 120.2(3) . .
C14 C19 C18 120.6(3) . .
O9 C20 O10 124.9(3) . .
O9 C20 C17 117.9(3) . .
O10 C20 C17 117.2(3) . .
O12 C21 O11 119.2(3) . .
O12 C21 C22 121.1(3) . .
O11 C21 C22 119.6(3) . .
C24 C22 C23 123.9(3) . .
C24 C22 C21 118.7(3) . .
C23 C22 C21 117.5(3) . .
C22 C23 C24 117.2(3) . 3_566
C22 C24 C23 118.9(3) . 3_566
N1 C25 C26 125.0(4) . .
C25 C26 C27 122.5(4) . .
C25 C26 C30 120.3(4) . .
C27 C26 C30 117.3(3) . .
O13 C27 C26 120.5(4) . .
O13 C27 C28 125.5(4) . .
C26 C27 C28 113.7(4) . .
C29 C28 C27 119.2(4) . .
C29 C28 C31 118.1(6) . .
C27 C28 C31 122.4(6) . .
C29 C28 C31' 116.0(5) . .
C27 C28 C31' 124.0(5) . .
C31 C28 C31' 14.5(6) . .
N1 C29 C28 123.5(4) . .
C28 C31 N3 109.6(8) . .
C33 C32 N3 104.3(11) . .
C32 C33 N4 135.9(11) . .
N3' C31' C28 118.4(7) . .
C33' C32' N3' 117.2(6) . .
C32' C33' N4 105.0(5) . .
N4 C34 C35 121.3(4) . .
C39 C35 C36 118.1(4) . .
C39 C35 C34 125.2(4) . .
C36 C35 C34 116.6(4) . .
N2 C36 C35 124.0(4) . .
N2 C37 C38 122.0(3) . .
C37 C38 C39 121.7(3) . .
C37 C38 C40 122.1(3) . .
C39 C38 C40 116.2(3) . .
O14 C39 C35 124.3(4) . .
O14 C39 C38 120.4(3) . .
C35 C39 C38 115.3(3) . .

loop_
_geom_bond_atom_site_label_1
_geom_bond_atom_site_label_2
_geom_bond_distance
_geom_bond_site_symmetry_2
Zn1 O2 1.977(2) .
Zn1 O2 1.977(2) 3_666
Zn1 O3 2.087(2) 4_565
Zn1 O3 2.087(2) 2_656
Zn1 O5 2.195(2) 3_666
Zn1 O5 2.195(2) .
Zn2 O4 1.938(2) 4_565
Zn2 N1 1.987(3) .
Zn2 O1 1.988(2) .
Zn2 O5 2.008(2) .
Zn2 O6 2.420(2) .
Zn2 C9 2.543(3) .
Zn3 O7 1.923(2) .
Zn3 O10 1.965(2) 4_585
Zn3 N2 1.991(3) .
Zn3 O11 1.993(2) .
Zn4 O9 2.017(2) 4_585
Zn4 O9 2.017(2) 2_546
Zn4 O8 2.055(2) 3_576
Zn4 O8 2.055(2) .
Zn4 O11 2.196(2) .
Zn4 O11 2.196(2) 3_576
Cu1 O14 1.893(3) .
Cu1 N4 1.910(3) .
Cu1 O13 1.919(3) .
Cu1 N3' 1.946(5) .
Cu1 N3 2.002(8) .
O1 C1 1.245(4) .
O2 C1 1.278(4) .
O3 C8 1.223(4) .
O3 Zn1 2.087(2) 2_646
O4 C8 1.270(4) .
O4 Zn2 1.938(2) 4_566
O5 C9 1.288(4) .
O6 C9 1.234(4) .
O7 C13 1.275(4) .
O8 C13 1.264(4) .
O9 C20 1.248(4) .
O9 Zn4 2.017(2) 2_556
O10 C20 1.251(4) .
O10 Zn3 1.965(2) 4_586
O11 C21 1.294(4) .
O12 C21 1.234(4) .
O13 C27 1.300(4) .
O14 C39 1.278(4) .
N1 C25 1.330(4) .
N1 C29 1.334(4) .
N2 C36 1.307(5) .
N2 C37 1.347(4) .
N3 C32 1.369(14) .
N3 C31 1.466(13) .
N3' C31' 1.404(10) .
N3' C32' 1.432(8) .
N4 C34 1.259(5) .
N4 C33 1.279(14) .
N4 C33' 1.574(8) .
C1 C2 1.507(4) .
C2 C7 1.354(4) .
C2 C3 1.377(4) .
C3 C4 1.381(4) .
C4 C5 1.382(4) .
C5 C6 1.390(5) .
C5 C8 1.505(5) .
C6 C7 1.372(5) .
C9 C10 1.489(4) .
C10 C12 1.362(5) .
C10 C11 1.407(4) .
C11 C12 1.362(5) 3_676
C12 C11 1.362(5) 3_676
C13 C14 1.502(5) .
C14 C19 1.350(4) .
C14 C15 1.388(4) .
C15 C16 1.386(5) .
C16 C17 1.373(5) .
C17 C18 1.395(4) .
C17 C20 1.489(5) .
C18 C19 1.377(5) .
C21 C22 1.495(5) .
C22 C24 1.383(5) .
C22 C23 1.386(4) .
C23 C24 1.404(5) 3_566
C24 C23 1.404(5) 3_566
C25 C26 1.334(5) .
C26 C27 1.379(5) .
C26 C30 1.577(5) .
C27 C28 1.446(6) .
C28 C29 1.391(5) .
C28 C31 1.544(12) .
C28 C31' 1.445(9) .
C32 C33 1.282(17) .
C32' C33' 1.412(9) .
C34 C35 1.456(6) .
C35 C39 1.410(5) .
C35 C36 1.429(5) .
C37 C38 1.362(5) .
C38 C39 1.433(5) .
C38 C40 1.524(5) .

loop_
_platon_squeeze_void_nr
_platon_squeeze_void_average_x
_platon_squeeze_void_average_y
_platon_squeeze_void_average_z
_platon_squeeze_void_volume
_platon_squeeze_void_count_electrons
1 0.250 -0.077 0.264 1996.0 500.0
2 0.750 0.018 0.717 1996.2 493.7
